data_7711287
loop_
_publ_author_name
'Paskaruk, Katarina'
'Emslie, David J. H.'
'Britten, James F.'

_publ_section_title
;
 Coordination chemistry and structural rearrangements of the Me2PCH2AlMe2
 ambiphilic ligand
;
_journal_name_full 'Dalton Transactions'
_journal_paper_doi 10.1039/D2DT02519A
_journal_year 2022
_chemical_formula_moiety 'C22 H40 P2 Rh2'
_chemical_formula_sum 'C22 H40 P2 Rh2'
_chemical_formula_weight 572.30
_space_group_crystal_system monoclinic
_space_group_IT_number 15
_space_group_name_Hall '-I 2ya'
_space_group_name_H-M_alt 'I 1 2/a 1'
_atom_sites_solution_hydrogens geom
_atom_sites_solution_primary dual
_audit_creation_date 2022-05-12
_audit_creation_method
;
Olex2 1.3
(compiled 2020.11.12 svn.r5f609507 for OlexSys, GUI svn.r6272)
;
_audit_update_record
;
2022-07-05 deposited with the CCDC.	2022-09-14 downloaded from the CCDC.
;
_cell_angle_alpha 90
_cell_angle_beta 93.2420(10)
_cell_angle_gamma 90
_cell_formula_units_Z 4
_cell_length_a 18.1428(7)
_cell_length_b 6.3491(3)
_cell_length_c 19.3303(12)
_cell_measurement_reflns_used 9898
_cell_measurement_temperature 100.0(1)
_cell_measurement_theta_max 31.05
_cell_measurement_theta_min 2.25
_cell_volume 2223.10(19)
_computing_cell_refinement 'SAINT v8.34A (Bruker, 2013)'
_computing_data_reduction 'SAINT v8.34A (Bruker, 2013)'
_computing_molecular_graphics 'Olex2 1.3 (Dolomanov et al., 2009)'
_computing_publication_material 'Olex2 1.3 (Dolomanov et al., 2009)'
_computing_structure_refinement 'SHELXL 2018/3 (Sheldrick, 2015)'
_computing_structure_solution 'SHELXT 2014/5 (Sheldrick, 2014)'
_diffrn_ambient_temperature 100.0
_diffrn_measured_fraction_theta_full 1.000
_diffrn_measured_fraction_theta_max 0.979
_diffrn_measurement_device_type 'Bruker APEX-II CCD'
_diffrn_measurement_method '\f and \w scans'
_diffrn_radiation_type MoK\a
_diffrn_radiation_wavelength 0.71073
_diffrn_reflns_av_R_equivalents 0.0349
_diffrn_reflns_av_unetI/netI 0.0227
_diffrn_reflns_Laue_measured_fraction_full 1.000
_diffrn_reflns_Laue_measured_fraction_max 0.979
_diffrn_reflns_limit_h_max 27
_diffrn_reflns_limit_h_min -27
_diffrn_reflns_limit_k_max 9
_diffrn_reflns_limit_k_min -9
_diffrn_reflns_limit_l_max 30
_diffrn_reflns_limit_l_min -30
_diffrn_reflns_number 47952
_diffrn_reflns_point_group_measured_fraction_full 1.000
_diffrn_reflns_point_group_measured_fraction_max 0.979
_diffrn_reflns_theta_full 25.242
_diffrn_reflns_theta_max 33.724
_diffrn_reflns_theta_min 2.110
_diffrn_source_current 30.0
_diffrn_source_power 1.5
_diffrn_source_voltage 50.0
_diffrn_standards_number 0
_exptl_absorpt_coefficient_mu 1.633
_exptl_absorpt_correction_T_max 0.7467
_exptl_absorpt_correction_T_min 0.6956
_exptl_absorpt_correction_type multi-scan
_exptl_absorpt_process_details
;
SADABS-2014/4 (Bruker,2014/4) was used for absorption correction.
wR2(int) was 0.0435 before and 0.0382 after correction.
The Ratio of minimum to maximum transmission is 0.9316.
The \l/2 correction factor is 0.00150.
;
_exptl_crystal_colour orange
_exptl_crystal_colour_primary orange
_exptl_crystal_density_diffrn 1.710
_exptl_crystal_description block
_exptl_crystal_F_000 1168
_exptl_crystal_size_max 0.18
_exptl_crystal_size_mid 0.1
_exptl_crystal_size_min 0.06
_refine_diff_density_max 0.819
_refine_diff_density_min -0.534
_refine_diff_density_rms 0.099
_refine_ls_extinction_method none
_refine_ls_goodness_of_fit_ref 0.996
_refine_ls_hydrogen_treatment constr
_refine_ls_matrix_type full
_refine_ls_number_parameters 120
_refine_ls_number_reflns 4333
_refine_ls_number_restraints 0
_refine_ls_restrained_S_all 0.996
_refine_ls_R_factor_all 0.0256
_refine_ls_R_factor_gt 0.0190
_refine_ls_shift/su_max 0.003
_refine_ls_shift/su_mean 0.000
_refine_ls_structure_factor_coef Fsqd
_refine_ls_weighting_details 'w=1/[\s^2^(Fo^2^)+(0.0295P)^2^] where P=(Fo^2^+2Fc^2^)/3'
_refine_ls_weighting_scheme calc
_refine_ls_wR_factor_gt 0.0452
_refine_ls_wR_factor_ref 0.0461
_reflns_Friedel_coverage 0.000
_reflns_number_gt 3672
_reflns_number_total 4333
_reflns_threshold_expression 'I > 2\s(I)'
_cod_data_source_file d2dt02519a2.cif
_cod_data_source_block RhcodCH2PMe2
_cod_database_code 7711287
_shelx_shelxl_version_number 2018/3
_shelx_space_group_comment
;
The symmetry employed for this shelxl refinement is uniquely defined
by the following loop, which should always be used as a source of
symmetry information in preference to the above space-group names.
They are only intended as comments.
;
_shelx_estimated_absorpt_t_max 0.908
_shelx_estimated_absorpt_t_min 0.758
_olex2_refinement_description
;
1. Fixed Uiso
 At 1.2 times of:
  All C(H) groups, All C(H,H) groups
 At 1.5 times of:
  All C(H,H,H) groups
2.a Ternary CH refined with riding coordinates:
 C4(H4), C5(H5), C8(H8), C9(H9)
2.b Secondary CH2 refined with riding coordinates:
 C1(H1A,H1B), C6(H6A,H6B), C7(H7A,H7B), C10(H10A,H10B), C11(H11A,H11B)
2.c Idealised Me refined as rotating group:
 C2(H2A,H2B,H2C), C3(H3A,H3B,H3C)
;
_olex2_submission_special_instructions 'No special instructions were received'

loop_
_space_group_symop_operation_xyz
'x, y, z'
'-x+1/2, y, -z'
'x+1/2, y+1/2, z+1/2'
'-x+1, y+1/2, -z+1/2'
'-x, -y, -z'
'x-1/2, -y, z'
'-x+1/2, -y+1/2, -z+1/2'
'x, -y+1/2, z+1/2'

loop_
_atom_site_label
_atom_site_type_symbol
_atom_site_fract_x
_atom_site_fract_y
_atom_site_fract_z
_atom_site_U_iso_or_equiv
_atom_site_adp_type
_atom_site_occupancy
_atom_site_site_symmetry_order
_atom_site_calc_flag
_atom_site_refinement_flags_posn
_atom_site_refinement_flags_adp
_atom_site_refinement_flags_occupancy
_atom_site_disorder_assembly
_atom_site_disorder_group
Rh1 Rh 0.33574(2) 0.42815(2) 0.58196(2) 0.00827(3) Uani 1 1 d . . . . .
P1 P 0.28978(2) 0.49365(5) 0.41714(2) 0.00915(6) Uani 1 1 d . . . . .
C1 C 0.33750(7) 0.6136(2) 0.49156(6) 0.0107(2) Uani 1 1 d . . . . .
H1A H 0.314484 0.751676 0.500453 0.013 Uiso 1 1 calc R U . . .
H1B H 0.389458 0.639584 0.480922 0.013 Uiso 1 1 calc R U . . .
C2 C 0.34467(7) 0.2607(2) 0.39869(7) 0.0149(2) Uani 1 1 d . . . . .
H2A H 0.396559 0.301229 0.396038 0.022 Uiso 1 1 calc R U . . .
H2B H 0.326615 0.199304 0.354411 0.022 Uiso 1 1 calc R U . . .
H2C H 0.340245 0.156910 0.435738 0.022 Uiso 1 1 calc R U . . .
C3 C 0.31316(7) 0.6633(2) 0.34403(7) 0.0165(3) Uani 1 1 d . . . . .
H3A H 0.283008 0.791400 0.343929 0.025 Uiso 1 1 calc R U . . .
H3B H 0.303361 0.587229 0.300365 0.025 Uiso 1 1 calc R U . . .
H3C H 0.365540 0.701468 0.348956 0.025 Uiso 1 1 calc R U . . .
C4 C 0.44453(6) 0.3004(2) 0.55858(6) 0.0117(2) Uani 1 1 d . . . . .
H4 H 0.459401 0.331689 0.510617 0.014 Uiso 1 1 calc R U . . .
C5 C 0.45524(7) 0.4662(2) 0.60456(6) 0.0114(2) Uani 1 1 d . . . . .
H5 H 0.476393 0.595247 0.583592 0.014 Uiso 1 1 calc R U . . .
C6 C 0.47613(7) 0.4398(2) 0.68124(7) 0.0138(2) Uani 1 1 d . . . . .
H6A H 0.510428 0.554116 0.696471 0.017 Uiso 1 1 calc R U . . .
H6B H 0.502340 0.304165 0.688569 0.017 Uiso 1 1 calc R U . . .
C7 C 0.40838(7) 0.4442(2) 0.72599(7) 0.0145(2) Uani 1 1 d . . . . .
H7A H 0.421021 0.371275 0.770346 0.017 Uiso 1 1 calc R U . . .
H7B H 0.396580 0.592469 0.736780 0.017 Uiso 1 1 calc R U . . .
C8 C 0.34066(7) 0.3412(2) 0.69127(6) 0.0126(2) Uani 1 1 d . . . . .
H8 H 0.293983 0.368853 0.714882 0.015 Uiso 1 1 calc R U . . .
C9 C 0.33962(7) 0.1568(2) 0.65229(7) 0.0138(2) Uani 1 1 d . . . . .
H9 H 0.291807 0.078574 0.652746 0.017 Uiso 1 1 calc R U . . .
C10 C 0.40605(7) 0.0144(2) 0.64270(7) 0.0158(2) Uani 1 1 d . . . . .
H10A H 0.389017 -0.133555 0.639307 0.019 Uiso 1 1 calc R U . . .
H10B H 0.440493 0.026031 0.684117 0.019 Uiso 1 1 calc R U . . .
C11 C 0.44793(8) 0.0688(2) 0.57769(7) 0.0151(2) Uani 1 1 d . . . . .
H11A H 0.500291 0.027142 0.585812 0.018 Uiso 1 1 calc R U . . .
H11B H 0.426883 -0.014827 0.538106 0.018 Uiso 1 1 calc R U . . .

loop_
_atom_site_aniso_label
_atom_site_aniso_U_11
_atom_site_aniso_U_22
_atom_site_aniso_U_33
_atom_site_aniso_U_23
_atom_site_aniso_U_13
_atom_site_aniso_U_12
Rh1 0.00721(4) 0.00952(5) 0.00811(5) 0.00065(3) 0.00066(3) -0.00011(3)
P1 0.00812(13) 0.01106(13) 0.00834(13) 0.00028(11) 0.00122(10) -0.00018(11)
C1 0.0095(5) 0.0123(5) 0.0103(5) 0.0005(4) 0.0009(4) -0.0012(4)
C2 0.0123(5) 0.0171(6) 0.0154(6) -0.0042(5) 0.0008(4) 0.0021(5)
C3 0.0159(6) 0.0195(7) 0.0141(6) 0.0051(5) 0.0012(5) -0.0031(5)
C4 0.0091(5) 0.0141(5) 0.0121(5) -0.0002(4) 0.0020(4) 0.0020(4)
C5 0.0082(5) 0.0152(6) 0.0108(5) 0.0000(4) 0.0007(4) -0.0007(4)
C6 0.0115(5) 0.0179(6) 0.0118(5) -0.0005(5) -0.0010(4) -0.0016(5)
C7 0.0158(6) 0.0188(6) 0.0089(5) 0.0005(4) 0.0008(4) 0.0030(5)
C8 0.0116(5) 0.0164(6) 0.0101(5) 0.0040(4) 0.0023(4) 0.0019(4)
C9 0.0123(5) 0.0136(6) 0.0155(6) 0.0048(5) 0.0008(4) -0.0008(4)
C10 0.0171(6) 0.0122(6) 0.0181(6) 0.0025(5) 0.0001(5) 0.0019(5)
C11 0.0156(6) 0.0134(6) 0.0164(6) -0.0018(5) 0.0003(5) 0.0038(5)

loop_
_atom_type_symbol
_atom_type_description
_atom_type_scat_dispersion_real
_atom_type_scat_dispersion_imag
_atom_type_scat_source
C C 0.0033 0.0016 'International Tables Vol C Tables 4.2.6.8 and 6.1.1.4'
H H 0.0000 0.0000 'International Tables Vol C Tables 4.2.6.8 and 6.1.1.4'
P P 0.1023 0.0942 'International Tables Vol C Tables 4.2.6.8 and 6.1.1.4'
Rh Rh -1.1178 0.9187 'International Tables Vol C Tables 4.2.6.8 and 6.1.1.4'

loop_
_geom_angle_atom_site_label_1
_geom_angle_atom_site_label_2
_geom_angle_atom_site_label_3
_geom_angle
_geom_angle_site_symmetry_1
_geom_angle_site_symmetry_3
_geom_angle_publ_flag
C1 Rh1 P1 88.10(3) . 2_556 ?
C1 Rh1 C4 88.85(5) . . ?
C1 Rh1 C5 92.42(5) . . ?
C1 Rh1 C8 160.46(5) . . ?
C1 Rh1 C9 161.94(5) . . ?
C4 Rh1 P1 163.71(3) . 2_556 ?
C5 Rh1 P1 159.54(3) . 2_556 ?
C5 Rh1 C4 36.63(5) . . ?
C8 Rh1 P1 91.41(3) . 2_556 ?
C8 Rh1 C4 96.75(5) . . ?
C8 Rh1 C5 81.35(5) . . ?
C8 Rh1 C9 37.11(5) . . ?
C9 Rh1 P1 97.67(3) . 2_556 ?
C9 Rh1 C4 80.82(5) . . ?
C9 Rh1 C5 88.09(5) . . ?
C1 P1 Rh1 119.82(4) . 2_556 ?
C1 P1 C2 104.76(6) . . ?
C1 P1 C3 104.08(6) . . ?
C2 P1 Rh1 113.75(4) . 2_556 ?
C2 P1 C3 99.87(6) . . ?
C3 P1 Rh1 112.28(4) . 2_556 ?
Rh1 C1 H1A 108.9 . . ?
Rh1 C1 H1B 108.9 . . ?
P1 C1 Rh1 113.31(6) . . ?
P1 C1 H1A 108.9 . . ?
P1 C1 H1B 108.9 . . ?
H1A C1 H1B 107.7 . . ?
P1 C2 H2A 109.5 . . ?
P1 C2 H2B 109.5 . . ?
P1 C2 H2C 109.5 . . ?
H2A C2 H2B 109.5 . . ?
H2A C2 H2C 109.5 . . ?
H2B C2 H2C 109.5 . . ?
P1 C3 H3A 109.5 . . ?
P1 C3 H3B 109.5 . . ?
P1 C3 H3C 109.5 . . ?
H3A C3 H3B 109.5 . . ?
H3A C3 H3C 109.5 . . ?
H3B C3 H3C 109.5 . . ?
Rh1 C4 H4 114.1 . . ?
C5 C4 Rh1 71.54(7) . . ?
C5 C4 H4 114.1 . . ?
C5 C4 C11 125.36(12) . . ?
C11 C4 Rh1 109.35(8) . . ?
C11 C4 H4 114.1 . . ?
Rh1 C5 H5 113.9 . . ?
C4 C5 Rh1 71.82(7) . . ?
C4 C5 H5 113.9 . . ?
C4 C5 C6 124.12(12) . . ?
C6 C5 Rh1 111.73(8) . . ?
C6 C5 H5 113.9 . . ?
C5 C6 H6A 109.1 . . ?
C5 C6 H6B 109.1 . . ?
C5 C6 C7 112.50(10) . . ?
H6A C6 H6B 107.8 . . ?
C7 C6 H6A 109.1 . . ?
C7 C6 H6B 109.1 . . ?
C6 C7 H7A 108.9 . . ?
C6 C7 H7B 108.9 . . ?
H7A C7 H7B 107.7 . . ?
C8 C7 C6 113.30(11) . . ?
C8 C7 H7A 108.9 . . ?
C8 C7 H7B 108.9 . . ?
Rh1 C8 H8 114.1 . . ?
C7 C8 Rh1 107.93(8) . . ?
C7 C8 H8 114.1 . . ?
C9 C8 Rh1 71.93(7) . . ?
C9 C8 C7 126.08(11) . . ?
C9 C8 H8 114.1 . . ?
Rh1 C9 H9 113.5 . . ?
C8 C9 Rh1 70.95(7) . . ?
C8 C9 H9 113.5 . . ?
C8 C9 C10 125.26(12) . . ?
C10 C9 Rh1 112.82(9) . . ?
C10 C9 H9 113.5 . . ?
C9 C10 H10A 108.9 . . ?
C9 C10 H10B 108.9 . . ?
C9 C10 C11 113.24(11) . . ?
H10A C10 H10B 107.7 . . ?
C11 C10 H10A 108.9 . . ?
C11 C10 H10B 108.9 . . ?
C4 C11 C10 113.57(11) . . ?
C4 C11 H11A 108.9 . . ?
C4 C11 H11B 108.9 . . ?
C10 C11 H11A 108.9 . . ?
C10 C11 H11B 108.9 . . ?
H11A C11 H11B 107.7 . . ?

loop_
_geom_bond_atom_site_label_1
_geom_bond_atom_site_label_2
_geom_bond_distance
_geom_bond_site_symmetry_2
_geom_bond_publ_flag
Rh1 P1 2.3161(3) 2_556 ?
Rh1 C1 2.1091(12) . ?
Rh1 C4 2.2041(12) . ?
Rh1 C5 2.2006(12) . ?
Rh1 C8 2.1807(12) . ?
Rh1 C9 2.1932(13) . ?
P1 C1 1.8050(12) . ?
P1 C2 1.8291(13) . ?
P1 C3 1.8456(13) . ?
C1 H1A 0.9900 . ?
C1 H1B 0.9900 . ?
C2 H2A 0.9800 . ?
C2 H2B 0.9800 . ?
C2 H2C 0.9800 . ?
C3 H3A 0.9800 . ?
C3 H3B 0.9800 . ?
C3 H3C 0.9800 . ?
C4 H4 1.0000 . ?
C4 C5 1.3843(18) . ?
C4 C11 1.5168(18) . ?
C5 H5 1.0000 . ?
C5 C6 1.5184(18) . ?
C6 H6A 0.9900 . ?
C6 H6B 0.9900 . ?
C6 C7 1.5428(19) . ?
C7 H7A 0.9900 . ?
C7 H7B 0.9900 . ?
C7 C8 1.5147(18) . ?
C8 H8 1.0000 . ?
C8 C9 1.3921(19) . ?
C9 H9 1.0000 . ?
C9 C10 1.5263(18) . ?
C10 H10A 0.9900 . ?
C10 H10B 0.9900 . ?
C10 C11 1.5440(19) . ?
C11 H11A 0.9900 . ?
C11 H11B 0.9900 . ?

loop_
_geom_torsion_atom_site_label_1
_geom_torsion_atom_site_label_2
_geom_torsion_atom_site_label_3
_geom_torsion_atom_site_label_4
_geom_torsion
_geom_torsion_site_symmetry_1
_geom_torsion_site_symmetry_2
_geom_torsion_site_symmetry_3
_geom_torsion_site_symmetry_4
_geom_torsion_publ_flag
Rh1 P1 C1 Rh1 62.81(7) 2_556 . . . ?
Rh1 C4 C5 C6 104.37(12) . . . . ?
Rh1 C4 C11 C10 -35.41(13) . . . . ?
Rh1 C5 C6 C7 -13.19(13) . . . . ?
Rh1 C8 C9 C10 104.98(12) . . . . ?
Rh1 C9 C10 C11 -10.30(14) . . . . ?
C2 P1 C1 Rh1 -66.31(7) . . . . ?
C3 P1 C1 Rh1 -170.72(6) . . . . ?
C4 C5 C6 C7 -95.39(14) . . . . ?
C5 C4 C11 C10 45.25(17) . . . . ?
C5 C6 C7 C8 35.87(15) . . . . ?
C6 C7 C8 Rh1 -39.92(13) . . . . ?
C6 C7 C8 C9 40.43(18) . . . . ?
C7 C8 C9 Rh1 -99.38(12) . . . . ?
C7 C8 C9 C10 5.6(2) . . . . ?
C8 C9 C10 C11 -92.47(15) . . . . ?
C9 C10 C11 C4 30.70(16) . . . . ?
C11 C4 C5 Rh1 -101.04(12) . . . . ?
C11 C4 C5 C6 3.33(19) . . . . ?
